data_1515963
loop_
_publ_author_name
'Colombo, Valentina'
'Galli, Simona'
'Choi, Hye Jin'
'Han, Ggoch Ddeul'
'Maspero, Angelo'
'Palmisano, Giovanni'
'Masciocchi, Norberto'
'Long, Jeffrey R.'

_publ_section_title
;
 High thermal and chemical stability in pyrazolate-bridged metal--organic
 frameworks with exposed metal sites
;
_journal_issue 7
_journal_name_full 'Chemical Science'
_journal_page_first 1311
_journal_paper_doi 10.1039/c1sc00136a
_journal_volume 2
_journal_year 2011
_chemical_compound_source synthesis
_chemical_formula_structural 'Zn3 (C15 H9 N6)2 (C1 H4 O)4 (H2 O)2'
_chemical_formula_sum 'C34 H38 N12 O6 Zn3'
_chemical_formula_weight 906.9
_chemical_name_systematic
;
?
;
_space_group_crystal_system tetragonal
_space_group_IT_number 138
_space_group_name_H-M_alt 'P 42/n c m'
_symmetry_space_group_name_Hall '-P 4ac 2ac'
_symmetry_space_group_name_H-M 'P 42/n c m :2'
_cell_angle_alpha 90
_cell_angle_beta 90
_cell_angle_gamma 90
_cell_formula_units_Z 4
_cell_length_a 15.55503(99)
_cell_length_b 15.55503(99)
_cell_length_c 20.0304(16)
_cell_measurement_temperature 298(2)
_cell_volume 4846.5(6)
_computing_cell_refinement 'Bruker TOPAS-R'
_computing_data_collection 'Bruker D8 Command'
_computing_structure_refinement 'Bruker TOPAS-R'
_computing_structure_solution 'Bruker TOPAS-R'
_diffrn_ambient_temperature 298(2)
_diffrn_detector_type 'Bruker Lynxeye position linear PSD'
_diffrn_measurement_device_type 'Bruker AXS D8 Advance'
_diffrn_radiation_monochromator 'Nickel filter'
_diffrn_radiation_wavelength 'CuK\a~1~ 1.54056 CuK\a~2~ 1.54439'
_diffrn_source_target Cu
_diffrn_source_type 'sealed X-ray tube'
_exptl_crystal_density_diffrn 1.20
_exptl_crystal_density_method 'not measured'
_exptl_crystal_F_000 1856
_pd_char_colour white
_pd_instr_location ' ?'
_pd_meas_2theta_range_inc 0.02
_pd_meas_2theta_range_max 105
_pd_meas_2theta_range_min 5
_pd_meas_number_of_points 5001
_pd_meas_scan_method step
_pd_proc_2theta_range_inc 0.02
_pd_proc_2theta_range_max 105
_pd_proc_2theta_range_min 5
_pd_proc_ls_background_function 'Chebychev polynomial'
_pd_proc_ls_profile_function 'fundamental parameters approach'
_pd_proc_ls_prof_R_factor 0.072
_pd_proc_ls_prof_wR_expected 0.009
_pd_proc_ls_prof_wR_factor 0.102
_pd_spec_mounting
;
packed powder pellet
;
_pd_spec_mount_mode reflection
_pd_spec_shape flat_sheet
_pd_spec_size_axial 15
_pd_spec_size_equat 13
_pd_spec_size_thick 0.1
_refine_ls_extinction_method none
_refine_ls_matrix_type fullcycle
_refine_ls_number_parameters 27
_refine_ls_shift/su_max .01
_refine_ls_structure_factor_coef Inet
_refine_ls_weighting_details 'w = 1/[Y~i~]'
_refine_ls_weighting_scheme calc
_cod_data_source_file c1sc00136a3.cif
_cod_data_source_block
;
;
_cod_depositor_comments
;
The following automatic conversions were performed:

'_refine_ls_weighting_scheme' value '1/[Y~i~]' was changed to 'calc'.
New tag '_refine_ls_weighting_details' was created. The value of the
new tag was set to 'w = 1/[Y~i~]'.

Automatic conversion script
Id: cif_fix_values 3143 2015-03-26 13:38:13Z robertas 
;
_cod_original_cell_volume 4846.54(73)
_cod_database_code 1515963

loop_
_symmetry_equiv_pos_as_xyz
'-x, -y, -z'
'-x, y+1/2, -z+1/2'
'-x+1/2, -y+1/2, z'
'-x+1/2, y, z+1/2'
'-y, -x, -z'
'-y, x+1/2, -z+1/2'
'-y+1/2, -x+1/2, z'
'-y+1/2, x, z+1/2'
'y, -x+1/2, z+1/2'
'y, x, z'
'y+1/2, -x, -z+1/2'
'y+1/2, x+1/2, -z'
'x, -y+1/2, z+1/2'
'x, y, z'
'x+1/2, -y, -z+1/2'
'x+1/2, y+1/2, -z'

loop_
_atom_site_label
_atom_site_type_symbol
_atom_site_symmetry_multiplicity
_atom_site_fract_x
_atom_site_fract_y
_atom_site_fract_z
_atom_site_occupancy
_atom_site_B_iso_or_equiv
Zn1 Zn 4 0.75 0.25 0 1 5.53(28)
Zn2 Zn 8 0.41694(27) -0.41694(27) 0 1 5.53(28)
C1 C 16 0.4394134 0.06054444 0.2473368 0.5 7.53(28)
C2 C 16 0.4900397 0.1193814 0.2129528 1 7.53(28)
C3 C 16 0.4813245 0.1281387 0.1442248 1 7.53(28)
C4 C 16 0.4219831 0.07805903 0.1098808 0.5 7.53(28)
H2 H 16 0.5305968 0.1536085 0.2364252 1 7.53(28)
H4 H 16 0.4160267 0.08404423 0.06290846 0.5 7.53(28)
C7 C 16 0.4485047 0.05140913 0.3190314 0.5 7.53(28)
C8 C 16 0.5037726 0.09614827 0.3585385 1 7.53(28)
H8 H 16 0.5432006 0.1388719 0.3440082 1 7.53(28)
N1 N 16 0.4926863 0.06898681 0.422499 1 7.53(28)
C10 C 16 0.5341361 0.1895154 0.1083565 1 7.53(28)
C11 C 16 0.5053206 0.2598714 0.07482912 1 7.53(28)
H11 H 16 0.4470575 0.2774334 0.07079728 1 7.53(28)
N3 N 16 0.5745574 0.300672 0.04808698 1 7.53(28)
C12 C 16 0.6211819 0.1868335 0.1023355 1 7.53(28)
H12 H 16 0.6580606 0.1444189 0.120891 1 7.53(28)
N4 N 16 0.6461637 0.255532 0.06508684 1 7.53(28)

loop_
_atom_type_symbol
_atom_type_description
_atom_type_scat_source
C C 'International Tables for Crystallography (Vol. IV)'
H H 'International Tables for Crystallography (Vol. IV)'
N N 'International Tables for Crystallography (Vol. IV)'
O O 'International Tables for Crystallography (Vol. IV)'
Zn Zn 'International Tables for Crystallography (Vol. IV)'

loop_
_diffrn_radiation_type
'Cu K\a'
